data_7119694
loop_
_publ_author_name
'Higashino, Toshiki'
'Ueda, Akira'
'Yoshida, Junya'
'Mori, Hatsumi'

_publ_section_title
;
 Improved stability of a metallic state in benzothienobenzothiophene-based
 molecular conductors: an effective increase of dimensionality with
 hydrogen bonds.
;
_journal_issue 24
_journal_name_full 'Chemical communications (Cambridge, England)'
_journal_page_first 3426
_journal_page_last 3429
_journal_paper_doi 10.1039/c7cc00784a
_journal_volume 53
_journal_year 2017
_chemical_formula_moiety 'C16 H12 O2 S3'
_chemical_formula_sum 'C16 H12 O2 S3'
_chemical_formula_weight 332.45
_space_group_IT_number 33
_symmetry_cell_setting orthorhombic
_symmetry_Int_Tables_number 33
_symmetry_space_group_name_Hall 'P 2c -2n'
_symmetry_space_group_name_H-M 'P n a 21'
_atom_sites_solution_hydrogens geom
_atom_sites_solution_primary direct
_atom_sites_solution_secondary difmap
_audit_update_record
;
2017-01-25 deposited with the CCDC.
2017-02-20 downloaded from the CCDC.
;
_cell_angle_alpha 90.0000
_cell_angle_beta 90.0000
_cell_angle_gamma 90.0000
_cell_formula_units_Z 8
_cell_length_a 17.004(9)
_cell_length_b 7.497(4)
_cell_length_c 23.151(11)
_cell_measurement_reflns_used 6543
_cell_measurement_temperature 293
_cell_measurement_theta_max 27.48
_cell_measurement_theta_min 3.10
_cell_volume 2951(3)
_computing_cell_refinement CrystalClear
_computing_data_collection 'CrystalClear (Rigaku Inc., 2008)'
_computing_data_reduction CrystalClear
_computing_molecular_graphics 'CrystalStructure 4.0'
_computing_publication_material 'CrystalStructure 4.0 (Rigaku, 2010)'
_computing_structure_refinement 'SHELXL97 (Sheldrick, 2008)'
_computing_structure_solution 'Il Milione (Burla, et al., 2007)'
_diffrn_ambient_temperature 293
_diffrn_detector_area_resol_mean 7.314
_diffrn_measured_fraction_theta_full 0.984
_diffrn_measured_fraction_theta_max 0.984
_diffrn_measurement_device_type 'Rigaku Mercury70'
_diffrn_measurement_method \w
_diffrn_radiation_type 'Mo K\a'
_diffrn_radiation_wavelength 0.71075
_diffrn_reflns_av_R_equivalents 0.0782
_diffrn_reflns_limit_h_max 20
_diffrn_reflns_limit_h_min -18
_diffrn_reflns_limit_k_max 8
_diffrn_reflns_limit_k_min -8
_diffrn_reflns_limit_l_max 27
_diffrn_reflns_limit_l_min -27
_diffrn_reflns_number 17110
_diffrn_reflns_theta_full 25.00
_diffrn_reflns_theta_max 25.00
_diffrn_standards_number 0
_exptl_absorpt_coefficient_mu 0.502
_exptl_absorpt_correction_T_max 0.904
_exptl_absorpt_correction_T_min 0.672
_exptl_absorpt_correction_type multi-scan
_exptl_absorpt_process_details 'REQAB (Rigaku, 1998)'
_exptl_crystal_colour orange
_exptl_crystal_density_diffrn 1.496
_exptl_crystal_density_method 'not measured'
_exptl_crystal_description rod
_exptl_crystal_F_000 1376.00
_exptl_crystal_size_max 0.16
_exptl_crystal_size_mid 0.080
_exptl_crystal_size_min 0.060
_refine_diff_density_max 1.420
_refine_diff_density_min -0.520
_refine_ls_abs_structure_details 'Flack, H. D. (1983), Acta Cryst. A39, 876-881.  2447 Friedel Pairs'
_refine_ls_abs_structure_Flack -0.01(15)
_refine_ls_extinction_method none
_refine_ls_goodness_of_fit_ref 0.981
_refine_ls_hydrogen_treatment constr
_refine_ls_number_parameters 379
_refine_ls_number_reflns 5089
_refine_ls_number_restraints 1
_refine_ls_R_factor_gt 0.0811
_refine_ls_shift/su_max 0.000
_refine_ls_structure_factor_coef Fsqd
_refine_ls_weighting_details 'w = 1/[\s^2^(Fo^2^)+(0.1178P)^2^+0.0000P] where P=(Fo^2^+2Fc^2^)/3'
_refine_ls_weighting_scheme calc
_refine_ls_wR_factor_ref 0.2058
_reflns_number_gt 3452
_reflns_number_total 5096
_reflns_threshold_expression F^2^>2.0\s(F^2^)
_cod_data_source_file c7cc00784a2.cif
_cod_data_source_block dithiin-5b
_cod_depositor_comments 'Adding full bibliography for 7119694--7119698.cif.'
_cod_database_code 7119694

loop_
_symmetry_equiv_pos_site_id
_symmetry_equiv_pos_as_xyz
1 +X,+Y,+Z
2 1/2-X,1/2+Y,1/2+Z
3 1/2+X,1/2-Y,+Z
4 -X,-Y,1/2+Z

loop_
_atom_site_label
_atom_site_type_symbol
_atom_site_fract_x
_atom_site_fract_y
_atom_site_fract_z
_atom_site_U_iso_or_equiv
_atom_site_adp_type
_atom_site_occupancy
_atom_site_symmetry_multiplicity
_atom_site_calc_flag
_atom_site_refinement_flags
S1 S 0.75800(10) 1.0550(3) 0.29434(9) 0.0482(5) Uani 1.0 4 d .
S2 S 0.70111(12) 1.2377(3) 0.24274(9) 0.0529(6) Uani 1.0 4 d .
S3 S 0.48215(10) 1.0840(3) 0.32130(8) 0.0462(5) Uani 1.0 4 d .
S4 S 0.47874(10) 0.5477(3) 0.38909(9) 0.0494(5) Uani 1.0 4 d .
S5 S 0.53870(12) 0.7239(3) 0.44293(9) 0.0506(6) Uani 1.0 4 d .
S6 S 0.75440(10) 0.5818(3) 0.36034(8) 0.0451(5) Uani 1.0 4 d .
O1 O 0.7711(4) 1.1048(8) 0.5165(3) 0.0580(15) Uani 1.0 4 d .
O2 O 0.6221(3) 1.1712(9) 0.5269(3) 0.0605(15) Uani 1.0 4 d .
O3 O 0.4639(3) 0.6297(8) 0.1682(3) 0.0534(15) Uani 1.0 4 d .
O4 O 0.6132(4) 0.6987(9) 0.1579(3) 0.0622(16) Uani 1.0 4 d .
C1 C 0.7127(4) 1.1028(9) 0.3620(4) 0.0402(16) Uani 1.0 4 d .
C2 C 0.7628(5) 1.0938(9) 0.4112(4) 0.0427(18) Uani 1.0 4 d .
C3 C 0.7301(5) 1.1140(11) 0.4659(3) 0.0464(18) Uani 1.0 4 d .
C4 C 0.6486(4) 1.1500(10) 0.4714(3) 0.0396(16) Uani 1.0 4 d .
C5 C 0.6026(5) 1.1622(10) 0.4222(4) 0.0455(18) Uani 1.0 4 d .
C6 C 0.6343(4) 1.1358(9) 0.3670(3) 0.0383(15) Uani 1.0 4 d .
C7 C 0.5826(4) 1.1360(9) 0.3164(4) 0.0403(17) Uani 1.0 4 d .
C8 C 0.6037(5) 1.1736(10) 0.2606(3) 0.0438(18) Uani 1.0 4 d .
C9 C 0.5392(4) 1.1590(10) 0.2197(4) 0.0409(17) Uani 1.0 4 d .
C10 C 0.5389(5) 1.1847(13) 0.1597(4) 0.056(2) Uani 1.0 4 d .
C11 C 0.4693(6) 1.1581(14) 0.1296(4) 0.067(3) Uani 1.0 4 d .
C12 C 0.4001(6) 1.1084(12) 0.1574(4) 0.063(3) Uani 1.0 4 d .
C13 C 0.3996(5) 1.0840(10) 0.2162(4) 0.054(2) Uani 1.0 4 d .
C14 C 0.4687(4) 1.1086(10) 0.2475(4) 0.0439(18) Uani 1.0 4 d .
C15 C 0.8532(5) 1.0654(13) 0.5114(4) 0.066(3) Uani 1.0 4 d .
C16 C 0.5420(5) 1.2296(13) 0.5328(4) 0.059(3) Uani 1.0 4 d .
C17 C 0.5209(4) 0.6024(9) 0.3216(3) 0.0374(15) Uani 1.0 4 d .
C18 C 0.4745(4) 0.6027(10) 0.2729(4) 0.0437(18) Uani 1.0 4 d .
C19 C 0.5067(5) 0.6291(10) 0.2181(4) 0.0454(17) Uani 1.0 4 d .
C20 C 0.5849(4) 0.6685(10) 0.2133(3) 0.0411(17) Uani 1.0 4 d .
C21 C 0.6338(4) 0.6718(10) 0.2616(3) 0.0412(17) Uani 1.0 4 d .
C22 C 0.6030(4) 0.6371(9) 0.3170(3) 0.0358(15) Uani 1.0 4 d .
C23 C 0.6542(4) 0.6316(9) 0.3671(3) 0.0342(15) Uani 1.0 4 d .
C24 C 0.6342(4) 0.6581(9) 0.4241(3) 0.0378(16) Uani 1.0 4 d .
C25 C 0.6980(5) 0.6417(10) 0.4636(4) 0.0442(18) Uani 1.0 4 d .
C26 C 0.6987(6) 0.6553(12) 0.5246(4) 0.058(3) Uani 1.0 4 d .
C27 C 0.7673(5) 0.6231(13) 0.5540(4) 0.064(3) Uani 1.0 4 d .
C28 C 0.8367(6) 0.5810(12) 0.5242(4) 0.065(3) Uani 1.0 4 d .
C29 C 0.8390(5) 0.5684(11) 0.4636(4) 0.057(2) Uani 1.0 4 d .
C30 C 0.7681(4) 0.5988(9) 0.4350(4) 0.0419(17) Uani 1.0 4 d .
C31 C 0.3812(5) 0.6011(12) 0.1719(4) 0.062(3) Uani 1.0 4 d .
C32 C 0.6937(5) 0.7436(13) 0.1517(5) 0.069(3) Uani 1.0 4 d .
H2 H 0.8165 1.0747 0.4068 0.0512 Uiso 1.0 4 calc R
H5 H 0.5494 1.1886 0.4259 0.0546 Uiso 1.0 4 calc R
H10 H 0.5845 1.2189 0.1404 0.0675 Uiso 1.0 4 calc R
H11 H 0.4688 1.1740 0.0898 0.0810 Uiso 1.0 4 calc R
H12 H 0.3543 1.0918 0.1362 0.0754 Uiso 1.0 4 calc R
H13 H 0.3535 1.0513 0.2349 0.0647 Uiso 1.0 4 calc R
H15A H 0.8778 1.1522 0.4868 0.0793 Uiso 1.0 4 calc R
H15B H 0.8597 0.9487 0.4950 0.0793 Uiso 1.0 4 calc R
H15C H 0.8772 1.0687 0.5489 0.0793 Uiso 1.0 4 calc R
H16A H 0.5075 1.1432 0.5156 0.0713 Uiso 1.0 4 calc R
H16B H 0.5354 1.3424 0.5137 0.0713 Uiso 1.0 4 calc R
H16C H 0.5294 1.2424 0.5730 0.0713 Uiso 1.0 4 calc R
H18 H 0.4206 0.5850 0.2766 0.0525 Uiso 1.0 4 calc R
H21 H 0.6870 0.6971 0.2573 0.0494 Uiso 1.0 4 calc R
H26 H 0.6532 0.6857 0.5446 0.0701 Uiso 1.0 4 calc R
H27 H 0.7678 0.6292 0.5941 0.0762 Uiso 1.0 4 calc R
H28 H 0.8825 0.5608 0.5451 0.0785 Uiso 1.0 4 calc R
H29 H 0.8851 0.5413 0.4438 0.0679 Uiso 1.0 4 calc R
H31A H 0.3577 0.6943 0.1945 0.0739 Uiso 1.0 4 calc R
H31B H 0.3712 0.4880 0.1899 0.0739 Uiso 1.0 4 calc R
H31C H 0.3589 0.6018 0.1338 0.0739 Uiso 1.0 4 calc R
H32A H 0.7257 0.6480 0.1662 0.0824 Uiso 1.0 4 calc R
H32B H 0.7047 0.8505 0.1731 0.0824 Uiso 1.0 4 calc R
H32C H 0.7054 0.7628 0.1116 0.0824 Uiso 1.0 4 calc R

loop_
_atom_site_aniso_label
_atom_site_aniso_U_11
_atom_site_aniso_U_22
_atom_site_aniso_U_33
_atom_site_aniso_U_12
_atom_site_aniso_U_13
_atom_site_aniso_U_23
S1 0.0392(11) 0.0683(13) 0.0372(11) 0.0085(9) 0.0037(8) -0.0058(10)
S2 0.0544(12) 0.0680(13) 0.0364(11) 0.0032(10) 0.0058(9) 0.0028(9)
S3 0.0344(10) 0.0632(12) 0.0410(11) -0.0019(8) -0.0021(8) 0.0037(9)
S4 0.0380(11) 0.0713(13) 0.0388(11) -0.0091(9) 0.0042(8) 0.0065(10)
S5 0.0444(11) 0.0674(13) 0.0399(12) 0.0094(10) 0.0041(8) -0.0044(10)
S6 0.0364(10) 0.0648(12) 0.0342(11) 0.0032(8) -0.0015(8) -0.0028(9)
O1 0.045(3) 0.091(4) 0.038(3) 0.005(3) -0.012(3) -0.005(3)
O2 0.046(3) 0.102(5) 0.034(3) 0.018(3) 0.007(3) -0.005(3)
O3 0.033(3) 0.090(4) 0.037(3) -0.010(3) -0.010(3) 0.011(3)
O4 0.052(4) 0.107(5) 0.028(3) -0.015(3) -0.001(3) 0.005(3)
C1 0.039(4) 0.044(4) 0.037(4) 0.001(3) 0.000(4) -0.003(4)
C2 0.039(4) 0.052(5) 0.037(5) 0.007(4) 0.000(3) -0.000(4)
C3 0.043(4) 0.064(5) 0.032(4) -0.007(4) -0.004(4) -0.003(4)
C4 0.038(4) 0.052(4) 0.029(4) 0.002(4) 0.001(3) -0.002(4)
C5 0.040(4) 0.053(5) 0.044(5) -0.008(4) -0.006(4) 0.001(4)
C6 0.042(4) 0.038(4) 0.035(4) 0.003(3) -0.001(3) -0.000(3)
C7 0.036(4) 0.043(4) 0.043(5) -0.005(3) -0.003(4) -0.006(4)
C8 0.045(4) 0.057(5) 0.029(4) -0.002(4) 0.001(3) -0.006(4)
C9 0.039(4) 0.047(4) 0.037(4) 0.010(4) 0.001(3) -0.000(4)
C10 0.049(5) 0.088(6) 0.033(4) 0.020(5) -0.004(4) -0.002(4)
C11 0.067(6) 0.099(8) 0.036(5) 0.022(6) -0.015(5) -0.005(5)
C12 0.058(6) 0.082(6) 0.048(5) -0.000(5) -0.017(4) -0.003(5)
C13 0.048(5) 0.060(5) 0.053(5) 0.002(4) -0.012(4) -0.003(4)
C14 0.042(5) 0.053(5) 0.037(5) 0.003(4) -0.003(4) -0.007(4)
C15 0.049(5) 0.108(7) 0.042(5) 0.005(5) -0.007(4) -0.006(5)
C16 0.051(5) 0.088(7) 0.040(6) 0.008(5) 0.006(4) -0.003(4)
C17 0.040(4) 0.041(4) 0.032(4) 0.001(3) 0.001(4) 0.006(3)
C18 0.024(4) 0.061(5) 0.046(5) -0.004(3) 0.003(3) 0.006(4)
C19 0.042(4) 0.058(5) 0.036(4) -0.003(4) -0.007(4) -0.001(4)
C20 0.035(4) 0.055(5) 0.033(4) -0.002(4) 0.006(3) 0.005(4)
C21 0.034(4) 0.062(5) 0.028(4) -0.009(4) 0.001(3) 0.001(4)
C22 0.036(4) 0.039(4) 0.033(4) -0.007(3) -0.002(3) 0.006(3)
C23 0.025(4) 0.044(4) 0.033(4) -0.006(3) 0.000(3) 0.002(3)
C24 0.033(4) 0.043(4) 0.038(4) 0.005(3) 0.005(3) 0.001(4)
C25 0.049(5) 0.049(4) 0.035(4) -0.002(4) -0.006(4) 0.007(4)
C26 0.072(6) 0.070(6) 0.034(5) 0.001(5) 0.002(4) -0.002(4)
C27 0.059(6) 0.089(7) 0.042(5) -0.005(5) -0.008(4) 0.001(5)
C28 0.057(6) 0.090(7) 0.049(6) 0.002(5) -0.017(5) 0.002(5)
C29 0.048(5) 0.070(6) 0.052(5) 0.000(4) -0.010(4) -0.003(4)
C30 0.035(4) 0.050(5) 0.041(5) -0.004(4) -0.001(3) 0.004(4)
C31 0.031(4) 0.092(7) 0.062(6) -0.018(4) -0.004(4) 0.001(5)
C32 0.066(6) 0.104(8) 0.037(6) -0.031(6) 0.008(4) 0.002(5)

loop_
_atom_type_symbol
_atom_type_description
_atom_type_scat_dispersion_real
_atom_type_scat_dispersion_imag
_atom_type_scat_source
C C 0.0033 0.0016
;
International Tables for Crystallography
(1992, Vol. C, Tables 4.2.6.8 and 6.1.1.4)
;
H H 0.0000 0.0000
;
International Tables for Crystallography
(1992, Vol. C, Table 6.1.1.4)
;
O O 0.0106 0.0060
;
International Tables for Crystallography
(1992, Vol. C, Tables 4.2.6.8 and 6.1.1.4)
;
S S 0.1246 0.1234
;
International Tables for Crystallography
(1992, Vol. C, Tables 4.2.6.8 and 6.1.1.4)
;

loop_
_geom_angle_atom_site_label_1
_geom_angle_atom_site_label_2
_geom_angle_atom_site_label_3
_geom_angle
_geom_angle_publ_flag
S2 S1 C1 100.0(3) yes
S1 S2 C8 97.1(3) yes
C7 S3 C14 92.3(4) yes
S5 S4 C17 100.5(3) yes
S4 S5 C24 97.2(3) yes
C23 S6 C30 91.5(4) yes
C3 O1 C15 115.9(6) yes
C4 O2 C16 115.9(6) yes
C19 O3 C31 118.4(6) yes
C20 O4 C32 117.9(6) yes
S1 C1 C2 115.8(6) yes
S1 C1 C6 122.3(6) yes
C2 C1 C6 121.8(7) yes
C1 C2 C3 119.0(7) yes
O1 C3 C2 124.9(7) yes
O1 C3 C4 115.6(7) yes
C2 C3 C4 119.5(7) yes
O2 C4 C3 115.3(6) yes
O2 C4 C5 125.3(7) yes
C3 C4 C5 119.4(7) yes
C4 C5 C6 121.6(7) yes
C1 C6 C5 118.6(7) yes
C1 C6 C7 121.4(7) yes
C5 C6 C7 119.9(7) yes
S3 C7 C6 122.1(6) yes
S3 C7 C8 111.3(6) yes
C6 C7 C8 126.6(7) yes
S2 C8 C7 121.4(6) yes
S2 C8 C9 124.9(6) yes
C7 C8 C9 113.6(7) yes
C8 C9 C10 129.7(7) yes
C8 C9 C14 111.3(7) yes
C10 C9 C14 119.0(7) yes
C9 C10 C11 118.7(8) yes
C10 C11 C12 121.9(8) yes
C11 C12 C13 119.9(9) yes
C12 C13 C14 119.6(8) yes
S3 C14 C9 111.5(6) yes
S3 C14 C13 127.7(6) yes
C9 C14 C13 120.9(8) yes
S4 C17 C18 119.4(6) yes
S4 C17 C22 120.5(6) yes
C18 C17 C22 120.0(7) yes
C17 C18 C19 121.3(7) yes
O3 C19 C18 124.0(7) yes
O3 C19 C20 116.8(7) yes
C18 C19 C20 119.1(7) yes
O4 C20 C19 116.6(7) yes
O4 C20 C21 122.1(6) yes
C19 C20 C21 121.3(7) yes
C20 C21 C22 120.4(7) yes
C17 C22 C21 117.8(6) yes
C17 C22 C23 121.5(6) yes
C21 C22 C23 120.7(6) yes
S6 C23 C22 121.2(5) yes
S6 C23 C24 111.0(5) yes
C22 C23 C24 127.8(6) yes
S5 C24 C23 120.6(5) yes
S5 C24 C25 124.8(6) yes
C23 C24 C25 114.5(6) yes
C24 C25 C26 129.9(7) yes
C24 C25 C30 111.3(7) yes
C26 C25 C30 118.7(7) yes
C25 C26 C27 119.3(8) yes
C26 C27 C28 120.7(9) yes
C27 C28 C29 122.0(9) yes
C28 C29 C30 115.9(8) yes
S6 C30 C25 111.8(6) yes
S6 C30 C29 125.0(6) yes
C25 C30 C29 123.3(8) yes
C1 C2 H2 120.518 no
C3 C2 H2 120.530 no
C4 C5 H5 119.182 no
C6 C5 H5 119.202 no
C9 C10 H10 120.661 no
C11 C10 H10 120.661 no
C10 C11 H11 119.039 no
C12 C11 H11 119.048 no
C11 C12 H12 120.061 no
C13 C12 H12 120.046 no
C12 C13 H13 120.194 no
C14 C13 H13 120.191 no
O1 C15 H15A 109.470 no
O1 C15 H15B 109.470 no
O1 C15 H15C 109.473 no
H15A C15 H15B 109.472 no
H15A C15 H15C 109.469 no
H15B C15 H15C 109.473 no
O2 C16 H16A 109.473 no
O2 C16 H16B 109.482 no
O2 C16 H16C 109.476 no
H16A C16 H16B 109.471 no
H16A C16 H16C 109.465 no
H16B C16 H16C 109.460 no
C17 C18 H18 119.346 no
C19 C18 H18 119.361 no
C20 C21 H21 119.797 no
C22 C21 H21 119.793 no
C25 C26 H26 120.333 no
C27 C26 H26 120.347 no
C26 C27 H27 119.623 no
C28 C27 H27 119.633 no
C27 C28 H28 119.006 no
C29 C28 H28 118.987 no
C28 C29 H29 122.023 no
C30 C29 H29 122.027 no
O3 C31 H31A 109.469 no
O3 C31 H31B 109.471 no
O3 C31 H31C 109.476 no
H31A C31 H31B 109.475 no
H31A C31 H31C 109.472 no
H31B C31 H31C 109.464 no
O4 C32 H32A 109.474 no
O4 C32 H32B 109.468 no
O4 C32 H32C 109.464 no
H32A C32 H32B 109.473 no
H32A C32 H32C 109.476 no
H32B C32 H32C 109.473 no

loop_
_geom_bond_atom_site_label_1
_geom_bond_atom_site_label_2
_geom_bond_distance
_geom_bond_publ_flag
S1 S2 2.059(3) yes
S1 C1 1.782(8) yes
S2 C8 1.773(8) yes
S3 C7 1.755(7) yes
S3 C14 1.733(8) yes
S4 S5 2.083(3) yes
S4 C17 1.767(8) yes
S5 C24 1.752(7) yes
S6 C23 1.751(7) yes
S6 C30 1.749(8) yes
O1 C3 1.365(9) yes
O1 C15 1.432(10) yes
O2 C4 1.370(9) yes
O2 C16 1.439(10) yes
O3 C19 1.365(9) yes
O3 C31 1.425(9) yes
O4 C20 1.389(9) yes
O4 C32 1.417(11) yes
C1 C2 1.425(11) yes
C1 C6 1.360(10) yes
C2 C3 1.391(11) yes
C3 C4 1.417(10) yes
C4 C5 1.385(11) yes
C5 C6 1.401(11) yes
C6 C7 1.464(10) yes
C7 C8 1.369(11) yes
C8 C9 1.454(11) yes
C9 C10 1.403(12) yes
C9 C14 1.413(10) yes
C10 C11 1.388(12) yes
C11 C12 1.390(13) yes
C12 C13 1.373(13) yes
C13 C14 1.393(11) yes
C17 C18 1.377(11) yes
C17 C22 1.424(10) yes
C18 C19 1.398(11) yes
C19 C20 1.366(10) yes
C20 C21 1.393(10) yes
C21 C22 1.409(10) yes
C22 C23 1.451(10) yes
C23 C24 1.377(10) yes
C24 C25 1.425(10) yes
C25 C26 1.416(12) yes
C25 C30 1.402(10) yes
C26 C27 1.371(13) yes
C27 C28 1.402(13) yes
C28 C29 1.407(14) yes
C29 C30 1.395(11) yes
C2 H2 0.930 no
C5 H5 0.930 no
C10 H10 0.930 no
C11 H11 0.930 no
C12 H12 0.930 no
C13 H13 0.930 no
C15 H15A 0.960 no
C15 H15B 0.960 no
C15 H15C 0.960 no
C16 H16A 0.960 no
C16 H16B 0.960 no
C16 H16C 0.960 no
C18 H18 0.930 no
C21 H21 0.930 no
C26 H26 0.930 no
C27 H27 0.930 no
C28 H28 0.930 no
C29 H29 0.930 no
C31 H31A 0.960 no
C31 H31B 0.960 no
C31 H31C 0.960 no
C32 H32A 0.960 no
C32 H32B 0.960 no
C32 H32C 0.960 no

loop_
_geom_contact_atom_site_label_1
_geom_contact_atom_site_label_2
_geom_contact_distance
_geom_contact_publ_flag
_geom_contact_site_symmetry_2
S1 C7 3.087(7) no .
S2 C6 3.185(8) no .
S2 C10 3.386(9) no .
S3 C5 3.161(8) no .
S4 C23 3.092(7) no .
S5 C22 3.182(7) no .
S5 C26 3.354(9) no .
S6 C21 3.144(8) no .
O1 O2 2.593(8) no .
O3 O4 2.603(8) no .
C1 C4 2.779(10) no .
C1 C8 3.036(11) no .
C2 C5 2.783(11) no .
C2 C15 2.790(12) no .
C3 C6 2.816(11) no .
C5 C16 2.807(13) no .
C9 C12 2.796(12) no .
C10 C13 2.808(12) no .
C11 C14 2.755(12) no .
C17 C20 2.778(10) no .
C17 C24 3.084(10) no .
C18 C21 2.770(10) no .
C18 C31 2.826(12) no .
C19 C22 2.816(10) no .
C21 C32 2.794(12) no .
C25 C28 2.781(12) no .
C26 C29 2.848(13) no .
C27 C30 2.761(12) no .
S2 C21 3.478(8) no 1_565
S5 C5 3.494(8) no .
O1 C26 3.593(11) no .
O1 C32 3.351(12) no 2_655
O3 C10 3.577(11) no 1_545
O3 C16 3.309(11) no 4_674
O4 C15 3.582(11) no 2_644
C3 C25 3.584(11) no .
C5 S5 3.494(8) no .
C9 C19 3.568(11) no 1_565
C10 O3 3.577(11) no 1_565
C15 O4 3.582(11) no 2_655
C15 C16 3.592(12) no 3_575
C16 O3 3.309(11) no 4_675
C16 C15 3.592(12) no 3_475
C19 C9 3.568(11) no 1_545
C21 S2 3.478(8) no 1_545
C25 C3 3.584(11) no .
C26 O1 3.593(11) no .
C31 C32 3.425(12) no 3_465
C32 O1 3.351(12) no 2_644
C32 C31 3.425(12) no 3_565
S1 H2 2.7921 no .
S2 H10 3.0933 no .
S3 H5 2.7898 no .
S3 H13 2.9739 no .
S4 H18 2.7996 no .
S5 H26 3.0677 no .
S6 H21 2.7846 no .
S6 H29 2.9614 no .
O1 H2 2.6635 no .
O2 H5 2.6483 no .
O3 H18 2.6367 no .
O4 H21 2.6201 no .
C1 H5 3.2100 no .
C2 H15A 2.6604 no .
C2 H15B 2.7672 no .
C3 H5 3.2578 no .
C3 H15A 2.5730 no .
C3 H15B 2.6163 no .
C3 H15C 3.1720 no .
C4 H2 3.2710 no .
C4 H16A 2.6095 no .
C4 H16B 2.5970 no .
C4 H16C 3.1819 no .
C5 H16A 2.7047 no .
C5 H16B 2.7608 no .
C6 H2 3.2655 no .
C7 H5 2.6263 no .
C8 H10 2.8232 no .
C9 H11 3.2386 no .
C9 H13 3.2788 no .
C10 H12 3.2617 no .
C11 H13 3.2340 no .
C12 H10 3.2658 no .
C13 H11 3.2245 no .
C14 H10 3.2728 no .
C14 H12 3.2330 no .
C15 H2 2.5000 no .
C16 H5 2.4977 no .
C17 H21 3.2706 no .
C18 H31A 2.7763 no .
C18 H31B 2.7421 no .
C19 H21 3.2367 no .
C19 H31A 2.6376 no .
C19 H31B 2.6184 no .
C19 H31C 3.1884 no .
C20 H18 3.2168 no .
C20 H32A 2.6353 no .
C20 H32B 2.6227 no .
C20 H32C 3.2007 no .
C21 H32A 2.7125 no .
C21 H32B 2.7301 no .
C22 H18 3.2637 no .
C23 H21 2.6489 no .
C24 H26 2.8154 no .
C25 H27 3.2470 no .
C25 H29 3.3023 no .
C26 H28 3.2384 no .
C27 H29 3.3004 no .
C28 H26 3.2509 no .
C29 H27 3.2867 no .
C30 H26 3.2677 no .
C30 H28 3.2195 no .
C31 H18 2.5177 no .
C32 H21 2.4722 no .
H2 H15A 2.2025 no .
H2 H15B 2.3647 no .
H2 H15C 3.4470 no .
H5 H16A 2.2224 no .
H5 H16B 2.3501 no .
H5 H16C 3.4471 no .
H10 H11 2.3133 no .
H11 H12 2.3079 no .
H12 H13 2.3068 no .
H18 H31A 2.3293 no .
H18 H31B 2.2945 no .
H18 H31C 3.4706 no .
H21 H32A 2.2399 no .
H21 H32B 2.2837 no .
H21 H32C 3.4233 no .
H26 H27 2.3003 no .
H27 H28 2.3128 no .
H28 H29 2.3504 no .
S1 H18 2.9854 no 3_565
S1 H21 3.0652 no .
S1 H31A 3.4220 no 3_565
S1 H31B 3.1076 no 3_565
S1 H32B 3.3251 no .
S2 H13 3.0412 no 3_575
S2 H21 3.4689 no 1_565
S2 H27 3.5753 no 2_654
S2 H31B 3.5672 no 3_565
S2 H32A 3.5745 no 1_565
S2 H32B 3.3216 no .
S3 H29 3.4134 no 3_465
S4 H2 2.9362 no 3_465
S4 H5 3.0690 no 1_545
S4 H15A 3.2112 no 3_465
S4 H15B 3.1784 no 3_465
S4 H16B 3.4093 no 1_545
S5 H5 3.5104 no .
S5 H11 3.4879 no 4_675
S5 H15B 3.5195 no 3_465
S5 H16B 3.2971 no 1_545
S5 H29 3.1490 no 3_465
S6 H13 3.5018 no 3_565
O1 H32A 3.4801 no 2_655
O1 H32C 2.5308 no 2_655
O2 H11 3.3485 no 4_675
O2 H12 3.2331 no 4_675
O2 H31C 3.0219 no 4_675
O2 H32C 3.5942 no 2_655
O3 H16B 3.5830 no 4_674
O3 H16C 2.4066 no 4_674
O4 H15C 2.7101 no 2_644
O4 H16C 3.1530 no 4_674
C8 H32B 3.5952 no .
C10 H28 3.1116 no 2_654
C11 H16A 3.4976 no 4_674
C11 H16C 3.2763 no 4_674
C11 H26 3.0963 no 4_674
C11 H28 3.2737 no 2_654
C11 H31B 3.2924 no 1_565
C12 H16C 3.4887 no 4_674
C12 H26 3.1663 no 4_674
C12 H31A 3.3012 no .
C12 H31B 2.9839 no 1_565
C12 H32A 3.5403 no 3_465
C13 H31A 3.0488 no .
C13 H31B 3.1267 no 1_565
C14 H31B 3.5526 no 1_565
C15 H16A 3.4151 no 3_575
C15 H16B 3.1752 no 3_575
C15 H32C 2.9269 no 2_655
C16 H11 3.3066 no 4_675
C16 H15A 3.1160 no 3_475
C16 H15C 3.2046 no 3_475
C16 H28 3.4897 no 3_465
C16 H31C 3.1481 no 4_675
C19 H16C 3.5474 no 4_674
C24 H16B 3.5668 no 1_545
C26 H11 3.4689 no 4_675
C26 H12 3.3281 no 4_675
C26 H15B 3.5786 no .
C26 H31C 3.3261 no 4_665
C27 H10 3.2975 no 2_645
C27 H12 3.5302 no 4_675
C27 H15B 3.2091 no .
C27 H31C 3.2958 no 4_665
C27 H32B 3.4646 no 2_645
C27 H32C 3.0479 no 2_645
C28 H10 3.1789 no 2_645
C28 H15A 3.4016 no 1_545
C28 H15B 2.8659 no .
C28 H16A 3.3622 no 3_565
C28 H32C 3.2085 no 2_645
C29 H15A 3.2334 no 1_545
C29 H15B 2.9635 no .
C29 H16A 3.4882 no 3_565
C30 H15B 3.3522 no .
C31 H16C 2.9888 no 4_674
C31 H27 3.5560 no 4_664
C31 H32A 3.2477 no 3_465
C31 H32B 3.0229 no 3_465
C31 H32C 3.4534 no 3_465
C32 H15C 2.9728 no 2_644
C32 H27 3.2500 no 2_654
C32 H31A 2.9957 no 3_565
C32 H31C 3.0662 no 3_565
H2 S4 2.9362 no 3_565
H5 S4 3.0690 no 1_565
H5 S5 3.5104 no .
H5 H15A 3.4546 no 3_475
H5 H29 3.3087 no 3_465
H10 C27 3.2975 no 2_654
H10 C28 3.1789 no 2_654
H10 H15C 3.4341 no 2_654
H10 H27 2.8128 no 2_654
H10 H28 2.5659 no 2_654
H10 H32B 3.5187 no .
H11 S5 3.4879 no 4_674
H11 O2 3.3485 no 4_674
H11 C16 3.3066 no 4_674
H11 C26 3.4689 no 4_674
H11 H16A 2.9615 no 4_674
H11 H16C 3.1456 no 4_674
H11 H26 2.5512 no 4_674
H11 H28 2.8608 no 2_654
H12 O2 3.2331 no 4_674
H12 C26 3.3281 no 4_674
H12 C27 3.5302 no 4_674
H12 H16C 3.5113 no 4_674
H12 H26 2.7011 no 4_674
H12 H27 3.1035 no 4_674
H12 H31A 3.2722 no .
H12 H31B 3.2330 no 1_565
H12 H32A 2.9143 no 3_465
H13 S2 3.0412 no 3_475
H13 S6 3.5018 no 3_465
H13 H21 3.4280 no 3_465
H13 H31A 2.8359 no .
H13 H31B 3.4493 no 1_565
H13 H32A 3.0802 no 3_465
H15A S4 3.2112 no 3_565
H15A C16 3.1160 no 3_575
H15A C28 3.4016 no 1_565
H15A C29 3.2334 no 1_565
H15A H5 3.4546 no 3_575
H15A H16A 2.7677 no 3_575
H15A H16B 2.7527 no 3_575
H15A H16C 3.3544 no 3_575
H15A H28 3.3487 no 1_565
H15A H29 3.0848 no 1_565
H15A H32C 3.3214 no 2_655
H15B S4 3.1784 no 3_565
H15B S5 3.5195 no 3_565
H15B C26 3.5786 no .
H15B C27 3.2091 no .
H15B C28 2.8659 no .
H15B C29 2.9635 no .
H15B C30 3.3522 no .
H15B H16B 3.4014 no 3_575
H15B H28 3.1554 no .
H15B H29 3.3038 no .
H15C O4 2.7101 no 2_655
H15C C16 3.2046 no 3_575
H15C C32 2.9728 no 2_655
H15C H10 3.4341 no 2_645
H15C H16A 3.1882 no 3_575
H15C H16B 2.8890 no 3_575
H15C H16C 3.0021 no 3_575
H15C H32A 3.2845 no 2_655
H15C H32C 2.4893 no 2_655
H16A C11 3.4976 no 4_675
H16A C15 3.4151 no 3_475
H16A C28 3.3622 no 3_465
H16A C29 3.4882 no 3_465
H16A H11 2.9615 no 4_675
H16A H15A 2.7677 no 3_475
H16A H15C 3.1882 no 3_475
H16A H28 2.7069 no 3_465
H16A H29 3.0006 no 3_465
H16B S4 3.4093 no 1_565
H16B S5 3.2971 no 1_565
H16B O3 3.5830 no 4_675
H16B C15 3.1752 no 3_475
H16B C24 3.5668 no 1_565
H16B H15A 2.7527 no 3_475
H16B H15B 3.4014 no 3_475
H16B H15C 2.8890 no 3_475
H16B H26 3.3385 no 1_565
H16B H31C 3.3367 no 4_675
H16C O3 2.4066 no 4_675
H16C O4 3.1530 no 4_675
H16C C11 3.2763 no 4_675
H16C C12 3.4887 no 4_675
H16C C19 3.5474 no 4_675
H16C C31 2.9888 no 4_675
H16C H11 3.1456 no 4_675
H16C H12 3.5113 no 4_675
H16C H15A 3.3544 no 3_475
H16C H15C 3.0021 no 3_475
H16C H28 3.4385 no 3_465
H16C H31A 3.4388 no 4_675
H16C H31C 2.6374 no 4_675
H18 S1 2.9854 no 3_465
H21 S1 3.0652 no .
H21 S2 3.4689 no 1_545
H21 H13 3.4280 no 3_565
H21 H31A 3.3472 no 3_565
H26 C11 3.0963 no 4_675
H26 C12 3.1663 no 4_675
H26 H11 2.5512 no 4_675
H26 H12 2.7011 no 4_675
H26 H16B 3.3385 no 1_545
H26 H31C 2.9927 no 4_665
H27 S2 3.5753 no 2_645
H27 C31 3.5560 no 4_665
H27 C32 3.2500 no 2_645
H27 H10 2.8128 no 2_645
H27 H12 3.1035 no 4_675
H27 H31B 3.3583 no 4_665
H27 H31C 2.9131 no 4_665
H27 H32B 2.8155 no 2_645
H27 H32C 2.8139 no 2_645
H28 C10 3.1116 no 2_645
H28 C11 3.2737 no 2_645
H28 C16 3.4897 no 3_565
H28 H10 2.5659 no 2_645
H28 H11 2.8608 no 2_645
H28 H15A 3.3487 no 1_545
H28 H15B 3.1554 no .
H28 H16A 2.7069 no 3_565
H28 H16C 3.4385 no 3_565
H28 H32C 3.0970 no 2_645
H29 S3 3.4134 no 3_565
H29 S5 3.1490 no 3_565
H29 H5 3.3087 no 3_565
H29 H15A 3.0848 no 1_545
H29 H15B 3.3038 no .
H29 H16A 3.0006 no 3_565
H31A S1 3.4220 no 3_465
H31A C12 3.3012 no .
H31A C13 3.0488 no .
H31A C32 2.9957 no 3_465
H31A H12 3.2722 no .
H31A H13 2.8359 no .
H31A H16C 3.4388 no 4_674
H31A H21 3.3472 no 3_465
H31A H32A 2.6210 no 3_465
H31A H32B 2.6702 no 3_465
H31A H32C 3.2402 no 3_465
H31B S1 3.1076 no 3_465
H31B S2 3.5672 no 3_465
H31B C11 3.2924 no 1_545
H31B C12 2.9839 no 1_545
H31B C13 3.1267 no 1_545
H31B C14 3.5526 no 1_545
H31B H12 3.2330 no 1_545
H31B H13 3.4493 no 1_545
H31B H27 3.3583 no 4_664
H31B H32B 3.1041 no 3_465
H31C O2 3.0219 no 4_674
H31C C16 3.1481 no 4_674
H31C C26 3.3261 no 4_664
H31C C27 3.2958 no 4_664
H31C C32 3.0662 no 3_465
H31C H16B 3.3367 no 4_674
H31C H16C 2.6374 no 4_674
H31C H26 2.9927 no 4_664
H31C H27 2.9131 no 4_664
H31C H32A 3.0354 no 3_465
H31C H32B 2.7980 no 3_465
H31C H32C 2.8476 no 3_465
H32A S2 3.5745 no 1_545
H32A O1 3.4801 no 2_644
H32A C12 3.5403 no 3_565
H32A C31 3.2477 no 3_565
H32A H12 2.9143 no 3_565
H32A H13 3.0802 no 3_565
H32A H15C 3.2845 no 2_644
H32A H31A 2.6210 no 3_565
H32A H31C 3.0354 no 3_565
H32B S1 3.3251 no .
H32B S2 3.3216 no .
H32B C8 3.5952 no .
H32B C27 3.4646 no 2_654
H32B C31 3.0229 no 3_565
H32B H10 3.5187 no .
H32B H27 2.8155 no 2_654
H32B H31A 2.6702 no 3_565
H32B H31B 3.1041 no 3_565
H32B H31C 2.7980 no 3_565
H32C O1 2.5308 no 2_644
H32C O2 3.5942 no 2_644
H32C C15 2.9269 no 2_644
H32C C27 3.0479 no 2_654
H32C C28 3.2085 no 2_654
H32C C31 3.4534 no 3_565
H32C H15A 3.3214 no 2_644
H32C H15C 2.4893 no 2_644
H32C H27 2.8139 no 2_654
H32C H28 3.0970 no 2_654
H32C H31A 3.2402 no 3_565
H32C H31C 2.8476 no 3_565

loop_
_geom_torsion_atom_site_label_1
_geom_torsion_atom_site_label_2
_geom_torsion_atom_site_label_3
_geom_torsion_atom_site_label_4
_geom_torsion
_geom_torsion_publ_flag
S2 S1 C1 C2 -142.3(4) no
S2 S1 C1 C6 41.4(5) no
C1 S1 S2 C8 -53.9(3) no
S1 S2 C8 C7 42.5(6) no
S1 S2 C8 C9 -138.8(5) no
C7 S3 C14 C9 -1.1(5) no
C7 S3 C14 C13 178.7(6) no
C14 S3 C7 C6 -178.5(5) no
C14 S3 C7 C8 1.1(5) no
S5 S4 C17 C18 -142.6(4) no
S5 S4 C17 C22 40.6(5) no
C17 S4 S5 C24 -55.4(3) no
S4 S5 C24 C23 44.7(5) no
S4 S5 C24 C25 -140.7(5) no
C23 S6 C30 C25 -0.2(5) no
C23 S6 C30 C29 177.9(6) no
C30 S6 C23 C22 -179.0(5) no
C30 S6 C23 C24 -0.3(5) no
C15 O1 C3 C2 -2.1(11) no
C15 O1 C3 C4 178.9(6) no
C16 O2 C4 C3 172.5(6) no
C16 O2 C4 C5 -7.1(11) no
C31 O3 C19 C18 -0.2(11) no
C31 O3 C19 C20 -175.8(6) no
C32 O4 C20 C19 178.7(7) no
C32 O4 C20 C21 -3.5(11) no
S1 C1 C2 C3 -174.4(4) no
S1 C1 C6 C5 176.4(4) no
S1 C1 C6 C7 -0.8(9) no
C2 C1 C6 C5 0.3(10) no
C2 C1 C6 C7 -176.9(6) no
C6 C1 C2 C3 1.9(10) no
C1 C2 C3 O1 178.7(6) no
C1 C2 C3 C4 -2.5(10) no
O1 C3 C4 O2 0.2(10) no
O1 C3 C4 C5 179.8(6) no
C2 C3 C4 O2 -178.8(6) no
C2 C3 C4 C5 0.8(11) no
O2 C4 C5 C6 -179.0(6) no
C3 C4 C5 C6 1.5(11) no
C4 C5 C6 C1 -2.0(10) no
C4 C5 C6 C7 175.2(6) no
C1 C6 C7 S3 152.5(6) no
C1 C6 C7 C8 -27.1(11) no
C5 C6 C7 S3 -24.7(9) no
C5 C6 C7 C8 155.8(7) no
S3 C7 C8 S2 178.0(4) no
S3 C7 C8 C9 -0.8(8) no
C6 C7 C8 S2 -2.4(11) no
C6 C7 C8 C9 178.8(6) no
S2 C8 C9 C10 2.2(11) no
S2 C8 C9 C14 -178.8(5) no
C7 C8 C9 C10 -179.0(6) no
C7 C8 C9 C14 -0.0(9) no
C8 C9 C10 C11 178.4(7) no
C8 C9 C14 S3 0.9(8) no
C8 C9 C14 C13 -178.9(6) no
C10 C9 C14 S3 180.0(6) no
C10 C9 C14 C13 0.2(11) no
C14 C9 C10 C11 -0.5(12) no
C9 C10 C11 C12 0.5(14) no
C10 C11 C12 C13 -0.1(14) no
C11 C12 C13 C14 -0.3(12) no
C12 C13 C14 S3 -179.5(7) no
C12 C13 C14 C9 0.2(11) no
S4 C17 C18 C19 -174.1(5) no
S4 C17 C22 C21 177.1(4) no
S4 C17 C22 C23 -1.0(9) no
C18 C17 C22 C21 0.3(9) no
C18 C17 C22 C23 -177.8(6) no
C22 C17 C18 C19 2.7(10) no
C17 C18 C19 O3 179.6(7) no
C17 C18 C19 C20 -4.9(11) no
O3 C19 C20 O4 -2.3(10) no
O3 C19 C20 C21 179.9(6) no
C18 C19 C20 O4 -178.1(6) no
C18 C19 C20 C21 4.1(11) no
O4 C20 C21 C22 -178.7(6) no
C19 C20 C21 C22 -1.0(11) no
C20 C21 C22 C17 -1.2(10) no
C20 C21 C22 C23 176.9(6) no
C17 C22 C23 S6 153.2(6) no
C17 C22 C23 C24 -25.2(10) no
C21 C22 C23 S6 -24.8(9) no
C21 C22 C23 C24 156.8(6) no
S6 C23 C24 S5 175.9(4) no
S6 C23 C24 C25 0.7(7) no
C22 C23 C24 S5 -5.6(10) no
C22 C23 C24 C25 179.3(6) no
S5 C24 C25 C26 6.9(11) no
S5 C24 C25 C30 -175.8(5) no
C23 C24 C25 C26 -178.1(6) no
C23 C24 C25 C30 -0.9(9) no
C24 C25 C26 C27 175.9(7) no
C24 C25 C30 S6 0.6(8) no
C24 C25 C30 C29 -177.5(6) no
C26 C25 C30 S6 178.2(6) no
C26 C25 C30 C29 0.1(11) no
C30 C25 C26 C27 -1.2(11) no
C25 C26 C27 C28 1.4(13) no
C26 C27 C28 C29 -0.6(14) no
C27 C28 C29 C30 -0.5(12) no
C28 C29 C30 S6 -177.1(6) no
C28 C29 C30 C25 0.7(11) no
